data_7217759
loop_
_publ_author_name
'Pisk, Jana'
'Prugove\<cki, Biserka'
'Matkovi\'c-\<Calogovi\'c, Dubravka'
'Jedna\<cak, Tomislav'
'Novak, Predrag'
'Agustin, Dominique'
'Vrdoljak, Visnja'

_publ_section_title
;
 Pyridoxal hydrazonato molybdenum(VI) complexes: Assembly, Structure and
 Epoxidation (Pre)Catalyst testing under solvent-free conditions
;
_journal_name_full 'RSC Advances'
_journal_paper_doi 10.1039/C4RA08179J
_journal_year 2014
_chemical_formula_sum 'C15 H15 N3 O3'
_chemical_formula_weight 285.30
_chemical_name_systematic
;
((3-hydroxy-5-(hydroxymethyl)-2-methylpyridin-4-yl)
methylene)benzohydrazide
;
_space_group_crystal_system monoclinic
_space_group_IT_number 14
_space_group_name_Hall '-P 2ybc'
_space_group_name_H-M_alt 'P 1 21/c 1'
_symmetry_space_group_name_Hall '-P 2ybc'
_symmetry_space_group_name_H-M 'P 1 21/c 1'
_atom_sites_solution_hydrogens mixed
_audit_creation_method SHELXL-2013
_cell_angle_alpha 90
_cell_angle_beta 90.66(4)
_cell_angle_gamma 90
_cell_formula_units_Z 4
_cell_length_a 8.537(4)
_cell_length_b 13.573(5)
_cell_length_c 12.290(5)
_cell_measurement_reflns_used 2591
_cell_measurement_temperature 295(2)
_cell_measurement_theta_max 28.6685
_cell_measurement_theta_min 4.2063
_cell_volume 1424.0(10)
_computing_cell_refinement 'CrysAlis RED (Oxford Diffraction,2010)'
_computing_data_collection 'CrysAlis CCD (Oxford Diffraction,2010)'
_computing_data_reduction 'CrysAlis RED (Oxford Diffraction,2010)'
_computing_molecular_graphics 'PLATON98 (Spek, 2008)'
_computing_publication_material 'SHELXL-2013 (Sheldrick, 2013)'
_computing_structure_refinement 'SHELXL-2013 (Sheldrick, 2013)'
_computing_structure_solution 'SHELXS-97 (Sheldrick, 2008)'
_diffrn_ambient_temperature 295(2)
_diffrn_measured_fraction_theta_full 0.993
_diffrn_measured_fraction_theta_max 0.994
_diffrn_measurement_device_type 'Goniometer KM4/Xcalibur,detector Sapphire3'
_diffrn_measurement_method '\w and \p scans'
_diffrn_radiation_type MoK\a
_diffrn_radiation_wavelength 0.71073
_diffrn_reflns_av_R_equivalents 0.0524
_diffrn_reflns_av_unetI/netI 0.0503
_diffrn_reflns_Laue_measured_fraction_full 0.993
_diffrn_reflns_Laue_measured_fraction_max 0.994
_diffrn_reflns_limit_h_max 10
_diffrn_reflns_limit_h_min -9
_diffrn_reflns_limit_k_max 16
_diffrn_reflns_limit_k_min -16
_diffrn_reflns_limit_l_max 15
_diffrn_reflns_limit_l_min -15
_diffrn_reflns_number 11040
_diffrn_reflns_point_group_measured_fraction_full 0.993
_diffrn_reflns_point_group_measured_fraction_max 0.994
_diffrn_reflns_theta_full 25.242
_diffrn_reflns_theta_max 25.988
_diffrn_reflns_theta_min 4.333
_diffrn_source 'Enhance (Mo) X-ray Source'
_exptl_absorpt_coefficient_mu 0.095
_exptl_absorpt_correction_T_max 1.00000
_exptl_absorpt_correction_T_min 0.82568
_exptl_absorpt_correction_type multi-scan
_exptl_crystal_colour colorless
_exptl_crystal_density_diffrn 1.331
_exptl_crystal_description plate
_exptl_crystal_F_000 600
_exptl_crystal_size_max 0.52
_exptl_crystal_size_mid 0.48
_exptl_crystal_size_min 0.20
_refine_diff_density_max 0.163
_refine_diff_density_min -0.211
_refine_diff_density_rms 0.043
_refine_ls_extinction_method none
_refine_ls_goodness_of_fit_ref 0.845
_refine_ls_hydrogen_treatment mixed
_refine_ls_matrix_type full
_refine_ls_number_parameters 194
_refine_ls_number_reflns 2786
_refine_ls_number_restraints 0
_refine_ls_restrained_S_all 0.845
_refine_ls_R_factor_all 0.0897
_refine_ls_R_factor_gt 0.0464
_refine_ls_shift/su_max 0.000
_refine_ls_shift/su_mean 0.000
_refine_ls_structure_factor_coef Fsqd
_refine_ls_weighting_details 'w=1/[\s^2^(Fo^2^)+(0.0761P)^2^] where P=(Fo^2^+2Fc^2^)/3'
_refine_ls_weighting_scheme calc
_refine_ls_wR_factor_gt 0.1112
_refine_ls_wR_factor_ref 0.1231
_reflns_Friedel_coverage 0.000
_reflns_number_gt 1531
_reflns_number_total 2786
_reflns_threshold_expression 'I > 2\s(I)'
_cod_data_source_file c4ra08179j2.cif
_cod_data_source_block shelx
_cod_original_cell_volume 1423.9(10)
_cod_database_code 7217759
_shelx_space_group_comment
;
The symmetry employed for this shelxl refinement is uniquely defined
by the following loop, which should always be used as a source of
symmetry information in preference to the above space-group names.
They are only intended as comments.
;
_shelxl_version_number 2013-4

loop_
_space_group_symop_operation_xyz
'x, y, z'
'-x, y+1/2, -z+1/2'
'-x, -y, -z'
'x, -y-1/2, z-1/2'

loop_
_atom_site_label
_atom_site_type_symbol
_atom_site_fract_x
_atom_site_fract_y
_atom_site_fract_z
_atom_site_U_iso_or_equiv
_atom_site_adp_type
_atom_site_occupancy
_atom_site_site_symmetry_order
_atom_site_calc_flag
_atom_site_refinement_flags_posn
_atom_site_refinement_flags_adp
C1 C 0.4137(2) 0.78171(13) -0.23497(13) 0.0477(5) Uani 1 1 d . .
C2 C 0.6154(2) 0.67373(13) -0.01612(13) 0.0472(5) Uani 1 1 d . .
H2A H 0.5923 0.6078 -0.0289 0.057 Uiso 1 1 calc R U
C3 C 0.7104(2) 0.70253(12) 0.07817(13) 0.0454(5) Uani 1 1 d . .
C4 C 0.7636(2) 0.63171(14) 0.15425(14) 0.0515(5) Uani 1 1 d . .
C5 C 0.8468(3) 0.66433(16) 0.24386(16) 0.0613(5) Uani 1 1 d . .
H5 H 0.8817 0.6173 0.2936 0.074 Uiso 1 1 calc R U
C6 C 0.8332(2) 0.82634(14) 0.19317(15) 0.0562(5) Uani 1 1 d . .
C7 C 0.7481(2) 0.80059(13) 0.09908(14) 0.0505(5) Uani 1 1 d . .
C8 C 0.8702(3) 0.93211(15) 0.2162(2) 0.0829(7) Uani 1 1 d . .
H8A H 0.9283 0.9369 0.2833 0.124 Uiso 1 1 calc R U
H8B H 0.7745 0.9688 0.2219 0.124 Uiso 1 1 calc R U
H8C H 0.9315 0.9585 0.1580 0.124 Uiso 1 1 calc R U
C9 C 0.7300(3) 0.52366(14) 0.14114(17) 0.0624(6) Uani 1 1 d . .
H9A H 0.7662 0.5026 0.0703 0.075 Uiso 1 1 calc R U
H9B H 0.7893 0.4875 0.1958 0.075 Uiso 1 1 calc R U
C10 C 0.3228(2) 0.74653(13) -0.33148(13) 0.0476(5) Uani 1 1 d . .
C11 C 0.2246(2) 0.81310(15) -0.38422(15) 0.0597(6) Uani 1 1 d . .
H11 H 0.2154 0.8770 -0.3577 0.072 Uiso 1 1 calc R U
C12 C 0.1408(3) 0.78512(18) -0.47546(16) 0.0703(6) Uani 1 1 d . .
H12 H 0.0750 0.8301 -0.5101 0.084 Uiso 1 1 calc R U
C13 C 0.1538(3) 0.69143(18) -0.51542(17) 0.0729(7) Uani 1 1 d . .
H13 H 0.0965 0.6728 -0.5768 0.087 Uiso 1 1 calc R U
C14 C 0.2509(3) 0.62526(17) -0.46521(16) 0.0723(6) Uani 1 1 d . .
H14 H 0.2600 0.5618 -0.4929 0.087 Uiso 1 1 calc R U
C15 C 0.3358(3) 0.65207(14) -0.37346(14) 0.0580(5) Uani 1 1 d . .
H15 H 0.4019 0.6066 -0.3398 0.070 Uiso 1 1 calc R U
N1 N 0.47509(19) 0.71156(10) -0.16895(11) 0.0500(4) Uani 1 1 d . .
H1 H 0.4585 0.6501 -0.1818 0.060 Uiso 1 1 calc R U
N2 N 0.56452(19) 0.74038(11) -0.08089(11) 0.0487(4) Uani 1 1 d . .
N3 N 0.8813(2) 0.75887(13) 0.26470(13) 0.0625(5) Uani 1 1 d . .
O1 O 0.43294(17) 0.86982(9) -0.21509(10) 0.0615(4) Uani 1 1 d . .
O2 O 0.70464(18) 0.87540(9) 0.03187(11) 0.0662(4) Uani 1 1 d . .
H2 H 0.6549 0.8531 -0.0200 0.099 Uiso 1 1 calc R U
O3 O 0.56907(19) 0.49897(9) 0.15056(12) 0.0587(4) Uani 1 1 d . .
H3 H 0.523(3) 0.5380(18) 0.1928(19) 0.086(8) Uiso 1 1 d . .

loop_
_atom_site_aniso_label
_atom_site_aniso_U_11
_atom_site_aniso_U_22
_atom_site_aniso_U_33
_atom_site_aniso_U_23
_atom_site_aniso_U_13
_atom_site_aniso_U_12
C1 0.0591(12) 0.0419(10) 0.0423(10) 0.0037(8) 0.0028(8) -0.0010(9)
C2 0.0606(13) 0.0367(9) 0.0443(10) -0.0033(8) -0.0007(9) -0.0026(9)
C3 0.0487(12) 0.0415(10) 0.0459(10) -0.0016(8) -0.0022(8) -0.0018(8)
C4 0.0526(12) 0.0484(11) 0.0532(11) 0.0020(9) -0.0056(9) 0.0006(9)
C5 0.0630(14) 0.0610(13) 0.0597(12) 0.0040(10) -0.0142(10) 0.0025(11)
C6 0.0551(13) 0.0540(11) 0.0593(12) -0.0086(10) -0.0072(10) -0.0044(10)
C7 0.0550(13) 0.0428(10) 0.0537(11) -0.0019(9) -0.0029(9) -0.0030(9)
C8 0.0897(18) 0.0641(14) 0.0945(17) -0.0229(12) -0.0237(13) -0.0104(13)
C9 0.0690(16) 0.0495(12) 0.0686(13) 0.0029(10) -0.0086(11) 0.0086(11)
C10 0.0576(12) 0.0464(10) 0.0388(9) 0.0048(8) 0.0012(8) -0.0020(9)
C11 0.0673(15) 0.0570(12) 0.0548(11) 0.0040(10) -0.0030(11) 0.0039(10)
C12 0.0630(15) 0.0835(16) 0.0641(14) 0.0155(12) -0.0107(11) 0.0030(13)
C13 0.0802(17) 0.0864(17) 0.0515(12) 0.0044(12) -0.0174(11) -0.0134(14)
C14 0.0985(18) 0.0638(13) 0.0544(12) -0.0057(11) -0.0139(12) -0.0087(13)
C15 0.0789(15) 0.0517(11) 0.0432(10) 0.0025(9) -0.0097(9) 0.0008(11)
N1 0.0684(11) 0.0387(8) 0.0425(8) -0.0008(7) -0.0103(7) -0.0062(8)
N2 0.0625(11) 0.0416(8) 0.0417(8) -0.0010(7) -0.0054(7) -0.0052(7)
N3 0.0593(12) 0.0683(11) 0.0595(10) -0.0070(9) -0.0112(8) -0.0029(9)
O1 0.0886(11) 0.0390(7) 0.0569(8) 0.0011(6) -0.0041(7) -0.0024(7)
O2 0.0882(11) 0.0404(7) 0.0695(9) 0.0041(6) -0.0204(7) -0.0100(7)
O3 0.0742(11) 0.0405(7) 0.0613(8) -0.0062(7) -0.0077(7) -0.0006(7)

loop_
_atom_type_symbol
_atom_type_description
_atom_type_scat_dispersion_real
_atom_type_scat_dispersion_imag
_atom_type_scat_source
C C 0.0033 0.0016 'International Tables Vol C Tables 4.2.6.8 and 6.1.1.4'
H H 0.0000 0.0000 'International Tables Vol C Tables 4.2.6.8 and 6.1.1.4'
N N 0.0061 0.0033 'International Tables Vol C Tables 4.2.6.8 and 6.1.1.4'
O O 0.0106 0.0060 'International Tables Vol C Tables 4.2.6.8 and 6.1.1.4'

loop_
_geom_angle_atom_site_label_1
_geom_angle_atom_site_label_2
_geom_angle_atom_site_label_3
_geom_angle
O1 C1 N1 120.99(17)
O1 C1 C10 122.46(16)
N1 C1 C10 116.54(15)
N2 C2 C3 119.12(16)
C7 C3 C4 117.15(16)
C7 C3 C2 121.84(16)
C4 C3 C2 120.97(16)
C5 C4 C3 118.01(17)
C5 C4 C9 119.72(17)
C3 C4 C9 122.26(17)
N3 C5 C4 124.81(19)
N3 C6 C7 121.72(17)
N3 C6 C8 118.21(18)
C7 C6 C8 120.05(19)
O2 C7 C3 122.77(16)
O2 C7 C6 116.77(16)
C3 C7 C6 120.45(17)
O3 C9 C4 113.91(16)
C15 C10 C11 118.59(18)
C15 C10 C1 123.35(17)
C11 C10 C1 118.02(17)
C12 C11 C10 120.4(2)
C13 C12 C11 120.3(2)
C14 C13 C12 120.1(2)
C13 C14 C15 120.4(2)
C14 C15 C10 120.23(19)
C1 N1 N2 118.68(14)
C2 N2 N1 118.10(15)
C6 N3 C5 117.84(17)

loop_
_geom_bond_atom_site_label_1
_geom_bond_atom_site_label_2
_geom_bond_distance
C1 O1 1.231(2)
C1 N1 1.353(2)
C1 C10 1.489(3)
C2 N2 1.278(2)
C2 C3 1.460(3)
C3 C7 1.393(2)
C3 C4 1.412(2)
C4 C5 1.377(3)
C4 C9 1.503(3)
C5 N3 1.341(3)
C6 N3 1.331(3)
C6 C7 1.403(3)
C6 C8 1.496(3)
C7 O2 1.358(2)
C9 O3 1.420(3)
C10 C15 1.387(3)
C10 C11 1.388(3)
C11 C12 1.377(3)
C12 C13 1.368(3)
C13 C14 1.365(3)
C14 C15 1.382(3)
N1 N2 1.374(2)
